data_4313631
loop_
_publ_author_name
'Douglas B. Grotjahn'
'Sang Van'
'David Combs'
'Daniel A. Lev'
'Christian Schneider'
'Christopher D. Incarvito'
'Kim-Chung Lam'
'Gene Rossi'
'Arnold L. Rheingold'
'Marc Rideout'
'Christoph Meyer'
'Genaro Hernandez'
'Lupe Mejorado'

_publ_contact_author A.Rheingold
_publ_contact_author_email arnrhein@udel.edu
_publ_section_title
;
 Substituent Control of Hydrogen Bonding in Palladium(II)-Pyrazole
 Complexes
;
_journal_name_full 'Inorganic Chemistry'
_journal_page_first 3347
_journal_page_last 3355
_journal_paper_doi 10.1021/ic026104n
_journal_volume 42
_journal_year 2003
_chemical_formula_sum 'C9 H16 Cl2 N2 Pd S'
_chemical_formula_weight 361.60
_chemical_name_systematic
; 
 ? 
;
_space_group_IT_number 61
_symmetry_cell_setting orthorhombic
_symmetry_space_group_name_Hall '-P 2ac 2ab'
_symmetry_space_group_name_H-M 'P b c a'
_atom_sites_solution_hydrogens geom
_atom_sites_solution_primary direct
_atom_sites_solution_secondary difmap
_audit_creation_method SHELXL-97
_cell_angle_alpha 90.00
_cell_angle_beta 90.00
_cell_angle_gamma 90.00
_cell_formula_units_Z 8
_cell_length_a 12.0199(2)
_cell_length_b 10.4778(2)
_cell_length_c 21.4984(2)
_cell_measurement_temperature 193(2)
_cell_volume 2707.55(7)
_computing_cell_refinement 'Bruker SMART'
_computing_data_collection 'Bruker SMART'
_computing_data_reduction 'Bruker SHELXTL'
_computing_molecular_graphics 'Bruker SHELXTL'
_computing_publication_material 'Bruker SHELXTL'
_computing_structure_refinement 'SHELXL-97 (Sheldrick, 1997)'
_computing_structure_solution 'SHELXS-97 (Sheldrick, 1990)'
_diffrn_ambient_temperature 193(2)
_diffrn_measured_fraction_theta_full 0.952
_diffrn_measured_fraction_theta_max 0.952
_diffrn_measurement_device_type 'CCD area detector'
_diffrn_measurement_method 'phi and omega scans'
_diffrn_radiation_monochromator graphite
_diffrn_radiation_source 'fine-focus sealed tube'
_diffrn_radiation_type MoK\a
_diffrn_radiation_wavelength 0.71073
_diffrn_reflns_av_R_equivalents 0.0256
_diffrn_reflns_av_sigmaI/netI 0.0198
_diffrn_reflns_limit_h_max 14
_diffrn_reflns_limit_h_min -15
_diffrn_reflns_limit_k_max 13
_diffrn_reflns_limit_k_min -13
_diffrn_reflns_limit_l_max 28
_diffrn_reflns_limit_l_min -22
_diffrn_reflns_number 11381
_diffrn_reflns_theta_full 28.16
_diffrn_reflns_theta_max 28.16
_diffrn_reflns_theta_min 2.54
_exptl_absorpt_coefficient_mu 1.891
_exptl_absorpt_correction_T_max 0.6008
_exptl_absorpt_correction_T_min 0.5184
_exptl_absorpt_correction_type 'Empirical from SADABS'
_exptl_crystal_colour Orange
_exptl_crystal_density_diffrn 1.774
_exptl_crystal_density_method 'not measured'
_exptl_crystal_description Block
_exptl_crystal_F_000 1440
_exptl_crystal_size_max 0.40
_exptl_crystal_size_mid 0.40
_exptl_crystal_size_min 0.30
_refine_diff_density_max 0.428
_refine_diff_density_min -2.705
_refine_diff_density_rms 0.113
_refine_ls_extinction_method none
_refine_ls_goodness_of_fit_ref 1.150
_refine_ls_hydrogen_treatment mixed
_refine_ls_matrix_type full
_refine_ls_number_parameters 140
_refine_ls_number_reflns 3154
_refine_ls_number_restraints 0
_refine_ls_restrained_S_all 1.150
_refine_ls_R_factor_all 0.0350
_refine_ls_R_factor_gt 0.0316
_refine_ls_shift/su_max 0.002
_refine_ls_shift/su_mean 0.000
_refine_ls_structure_factor_coef Fsqd
_refine_ls_weighting_details 'calc w=1/[\s^2^(Fo^2^)+(0.1000P)^2^+0.0000P] where P=(Fo^2^+2Fc^2^)/3'
_refine_ls_weighting_scheme calc
_refine_ls_wR_factor_gt 0.1239
_refine_ls_wR_factor_ref 0.1310
_reflns_number_gt 2960
_reflns_number_total 3154
_reflns_threshold_expression >2sigma(I)
_cod_data_source_file ic026104nsi20021012_032757_3.cif
_cod_data_source_block 26e
_cod_depositor_comments
;
The following automatic conversions were performed:

'_symmetry_cell_setting' value 'Orthorhombic' changed to
'orthorhombic' according to the built-in table from CIF Core
dictionary named 'cif_core.dic' version 2.4.1 from 2010-06-29.

Automatic conversion script
Id: cif_fix_values 1646 2011-03-28 12:23:43Z adriana 
;
_cod_original_cell_volume 2707.55(4)
_cod_database_code 4313631

loop_
_symmetry_equiv_pos_as_xyz
'x, y, z'
'-x+1/2, -y, z+1/2'
'-x, y+1/2, -z+1/2'
'x+1/2, -y+1/2, -z'
'-x, -y, -z'
'x-1/2, y, -z-1/2'
'x, -y-1/2, z-1/2'
'-x-1/2, y-1/2, z'

loop_
_atom_site_label
_atom_site_type_symbol
_atom_site_fract_x
_atom_site_fract_y
_atom_site_fract_z
_atom_site_U_iso_or_equiv
_atom_site_adp_type
_atom_site_occupancy
_atom_site_symmetry_multiplicity
_atom_site_calc_flag
_atom_site_refinement_flags
_atom_site_disorder_assembly
_atom_site_disorder_group
Pd1 Pd 0.619030(18) 0.10409(2) 0.491434(12) 0.01852(14) Uani 1 1 d . . .
S1 S 0.48346(6) 0.21597(6) 0.54165(3) 0.02096(19) Uani 1 1 d . . .
Cl1 Cl 0.75447(6) 0.00044(7) 0.43111(4) 0.0280(2) Uani 1 1 d . . .
Cl2 Cl 0.68552(6) 0.03120(7) 0.58582(3) 0.02599(19) Uani 1 1 d . . .
N1 N 0.5567(2) 0.1891(2) 0.41563(11) 0.0223(5) Uani 1 1 d . . .
N2 N 0.6038(2) 0.2022(2) 0.35891(13) 0.0239(5) Uani 1 1 d . . .
H1 H 0.669(3) 0.169(3) 0.3511(18) 0.031(10) Uiso 1 1 d . . .
C1 C 0.4652(2) 0.2628(3) 0.41666(14) 0.0220(6) Uani 1 1 d . . .
C2 C 0.4541(2) 0.3233(3) 0.35877(14) 0.0247(6) Uani 1 1 d . . .
H2B H 0.3966 0.3802 0.3465 0.030 Uiso 1 1 calc R . .
C3 C 0.5436(2) 0.2837(3) 0.32310(14) 0.0218(6) Uani 1 1 d . . .
C4 C 0.5812(3) 0.3253(3) 0.25868(14) 0.0246(6) Uani 1 1 d . . .
C5 C 0.6603(3) 0.2278(3) 0.22925(18) 0.0387(8) Uani 1 1 d . . .
H5A H 0.6822 0.2572 0.1878 0.058 Uiso 1 1 calc R . .
H5B H 0.6226 0.1451 0.2258 0.058 Uiso 1 1 calc R . .
H5C H 0.7266 0.2186 0.2554 0.058 Uiso 1 1 calc R . .
C6 C 0.4786(3) 0.3439(4) 0.21650(16) 0.0384(8) Uani 1 1 d . . .
H6A H 0.5029 0.3707 0.1750 0.058 Uiso 1 1 calc R . .
H6B H 0.4301 0.4096 0.2344 0.058 Uiso 1 1 calc R . .
H6C H 0.4376 0.2633 0.2133 0.058 Uiso 1 1 calc R . .
C7 C 0.6433(4) 0.4546(3) 0.26589(18) 0.0405(8) Uani 1 1 d . . .
H7A H 0.6676 0.4846 0.2249 0.061 Uiso 1 1 calc R . .
H7B H 0.7083 0.4429 0.2928 0.061 Uiso 1 1 calc R . .
H7C H 0.5932 0.5177 0.2845 0.061 Uiso 1 1 calc R . .
C8 C 0.3981(2) 0.2642(3) 0.47492(16) 0.0231(6) Uani 1 1 d . . .
H8A H 0.3343 0.2052 0.4706 0.028 Uiso 1 1 calc R . .
H8B H 0.3685 0.3511 0.4820 0.028 Uiso 1 1 calc R . .
C9 C 0.5544(3) 0.3656(3) 0.55760(17) 0.0302(7) Uani 1 1 d . . .
H9A H 0.5037 0.4235 0.5795 0.045 Uiso 1 1 calc R . .
H9B H 0.5778 0.4048 0.5183 0.045 Uiso 1 1 calc R . .
H9C H 0.6199 0.3493 0.5836 0.045 Uiso 1 1 calc R . .

loop_
_atom_site_aniso_label
_atom_site_aniso_U_11
_atom_site_aniso_U_22
_atom_site_aniso_U_33
_atom_site_aniso_U_23
_atom_site_aniso_U_13
_atom_site_aniso_U_12
Pd1 0.0178(2) 0.0194(2) 0.0184(2) -0.00046(7) 0.00001(7) 0.00029(7)
S1 0.0212(4) 0.0220(4) 0.0196(4) -0.0001(3) 0.0027(3) -0.0010(2)
Cl1 0.0252(4) 0.0342(4) 0.0247(4) -0.0053(3) 0.0007(3) 0.0069(3)
Cl2 0.0270(4) 0.0300(4) 0.0209(4) 0.0012(3) -0.0027(3) 0.0025(3)
N1 0.0193(11) 0.0279(12) 0.0197(11) 0.0004(9) 0.0006(9) 0.0034(9)
N2 0.0231(12) 0.0267(12) 0.0220(13) 0.0013(10) 0.0026(10) 0.0018(10)
C1 0.0209(14) 0.0205(13) 0.0246(14) -0.0042(11) -0.0009(11) -0.0001(10)
C2 0.0256(15) 0.0249(14) 0.0235(14) -0.0012(11) -0.0012(12) 0.0032(11)
C3 0.0200(13) 0.0221(13) 0.0232(14) -0.0016(11) -0.0013(11) 0.0018(10)
C4 0.0288(15) 0.0231(13) 0.0221(14) 0.0032(11) -0.0015(12) -0.0037(11)
C5 0.045(2) 0.0400(17) 0.0307(17) 0.0014(15) 0.0115(16) 0.0069(16)
C6 0.0356(18) 0.054(2) 0.0255(17) 0.0070(16) -0.0057(14) 0.0013(16)
C7 0.055(2) 0.0382(19) 0.0284(17) -0.0002(15) 0.0011(17) -0.0198(17)
C8 0.0214(13) 0.0239(14) 0.0239(15) -0.0011(13) -0.0019(12) 0.0003(11)
C9 0.0355(17) 0.0229(14) 0.0323(17) -0.0069(13) -0.0052(14) -0.0031(13)

loop_
_atom_type_symbol
_atom_type_description
_atom_type_scat_dispersion_real
_atom_type_scat_dispersion_imag
_atom_type_scat_source
C C 0.0033 0.0016 'International Tables Vol C Tables 4.2.6.8 and 6.1.1.4'
H H 0.0000 0.0000 'International Tables Vol C Tables 4.2.6.8 and 6.1.1.4'
N N 0.0061 0.0033 'International Tables Vol C Tables 4.2.6.8 and 6.1.1.4'
S S 0.1246 0.1234 'International Tables Vol C Tables 4.2.6.8 and 6.1.1.4'
Cl Cl 0.1484 0.1585 'International Tables Vol C Tables 4.2.6.8 and 6.1.1.4'
Pd Pd -0.9988 1.0072 'International Tables Vol C Tables 4.2.6.8 and 6.1.1.4'

loop_
_geom_angle_atom_site_label_1
_geom_angle_atom_site_label_2
_geom_angle_atom_site_label_3
_geom_angle
_geom_angle_site_symmetry_1
_geom_angle_site_symmetry_3
_geom_angle_publ_flag
N1 Pd1 S1 83.64(7) . . ?
N1 Pd1 Cl2 172.30(7) . . ?
S1 Pd1 Cl2 90.08(3) . . ?
N1 Pd1 Cl1 90.89(7) . . ?
S1 Pd1 Cl1 174.46(3) . . ?
Cl2 Pd1 Cl1 95.30(3) . . ?
C9 S1 C8 99.90(15) . . ?
C9 S1 Pd1 101.41(12) . . ?
C8 S1 Pd1 99.85(11) . . ?
C1 N1 N2 107.4(2) . . ?
C1 N1 Pd1 123.2(2) . . ?
N2 N1 Pd1 128.54(19) . . ?
N1 N2 C3 110.6(2) . . ?
N1 C1 C2 108.8(3) . . ?
N1 C1 C8 117.5(3) . . ?
C2 C1 C8 133.6(3) . . ?
C3 C2 C1 106.4(2) . . ?
N2 C3 C2 106.8(3) . . ?
N2 C3 C4 122.6(3) . . ?
C2 C3 C4 130.5(3) . . ?
C3 C4 C5 111.7(2) . . ?
C3 C4 C6 109.5(3) . . ?
C5 C4 C6 109.7(3) . . ?
C3 C4 C7 107.6(2) . . ?
C5 C4 C7 108.9(3) . . ?
C6 C4 C7 109.4(3) . . ?
C1 C8 S1 110.6(2) . . ?

loop_
_geom_bond_atom_site_label_1
_geom_bond_atom_site_label_2
_geom_bond_distance
_geom_bond_site_symmetry_2
_geom_bond_publ_flag
Pd1 N1 2.003(2) . ?
Pd1 S1 2.2792(7) . ?
Pd1 Cl2 2.3108(7) . ?
Pd1 Cl1 2.3477(7) . ?
S1 C9 1.818(3) . ?
S1 C8 1.834(3) . ?
N1 C1 1.344(4) . ?
N1 N2 1.351(4) . ?
N2 C3 1.358(4) . ?
C1 C2 1.403(4) . ?
C1 C8 1.490(4) . ?
C2 C3 1.385(4) . ?
C3 C4 1.520(4) . ?
C4 C5 1.533(5) . ?
C4 C6 1.543(4) . ?
C4 C7 1.555(4) . ?

loop_
_geom_hbond_atom_site_label_D
_geom_hbond_atom_site_label_H
_geom_hbond_atom_site_label_A
_geom_hbond_distance_DH
_geom_hbond_distance_HA
_geom_hbond_distance_DA
_geom_hbond_angle_DHA
_geom_hbond_site_symmetry_A
N2 H1 Cl1 0.87(4) 2.67(4) 3.187(3) 119(3) .
